data_7159534
loop_
_publ_author_name
'Goel, Komal'
'Satyanarayana, Gedu'

_publ_section_title
;
 A two-step access to fused-/spiro-polycyclic frameworks <i>via</i> double
 Heck cascade and acid-driven processes.
;
_journal_issue 34
_journal_name_full 'Organic &amp; biomolecular chemistry'
_journal_page_first 6919
_journal_page_last 6925
_journal_paper_doi 10.1039/d3ob01112g
_journal_volume 21
_journal_year 2023
_chemical_formula_moiety 'C34 H30 O2'
_chemical_formula_sum 'C34 H30 O2'
_chemical_formula_weight 470.58
_space_group_crystal_system monoclinic
_space_group_IT_number 14
_space_group_name_Hall '-P 2ybc'
_space_group_name_H-M_alt 'P 1 21/c 1'
_atom_sites_solution_hydrogens geom
_atom_sites_solution_primary dual
_audit_creation_date 2023-05-28
_audit_creation_method
;
Olex2 1.3
(compiled 2020.11.12 svn.r5f609507 for OlexSys, GUI svn.r6408)
;
_audit_update_record
;
2023-06-13 deposited with the CCDC.	2023-08-14 downloaded from the CCDC.
;
_cell_angle_alpha 90
_cell_angle_beta 101.378(9)
_cell_angle_gamma 90
_cell_formula_units_Z 4
_cell_length_a 14.118(3)
_cell_length_b 10.404(3)
_cell_length_c 18.151(4)
_cell_measurement_reflns_used 9607
_cell_measurement_temperature 299(2)
_cell_measurement_theta_max 26.64
_cell_measurement_theta_min 2.27
_cell_volume 2613.7(11)
_computing_cell_refinement 'SAINT V8.40B (?, 2016)'
_computing_data_reduction 'SAINT V8.40B (?, 2016)'
_computing_molecular_graphics 'Olex2 1.3 (Dolomanov et al., 2009)'
_computing_publication_material 'Olex2 1.3 (Dolomanov et al., 2009)'
_computing_structure_refinement 'SHELXL 2018/3 (Sheldrick, 2015)'
_computing_structure_solution 'SHELXT 2018/2 (Sheldrick, 2018)'
_diffrn_ambient_temperature 299.0
_diffrn_measured_fraction_theta_full 0.999
_diffrn_measured_fraction_theta_max 0.999
_diffrn_measurement_device_type 'Bruker APEX-II CCD'
_diffrn_measurement_method '\f and \w scans'
_diffrn_radiation_type MoK\a
_diffrn_radiation_wavelength 0.71073
_diffrn_reflns_av_R_equivalents 0.0585
_diffrn_reflns_av_unetI/netI 0.0370
_diffrn_reflns_Laue_measured_fraction_full 0.999
_diffrn_reflns_Laue_measured_fraction_max 0.999
_diffrn_reflns_limit_h_max 17
_diffrn_reflns_limit_h_min -18
_diffrn_reflns_limit_k_max 13
_diffrn_reflns_limit_k_min -13
_diffrn_reflns_limit_l_max 23
_diffrn_reflns_limit_l_min -20
_diffrn_reflns_number 42000
_diffrn_reflns_point_group_measured_fraction_full 0.999
_diffrn_reflns_point_group_measured_fraction_max 0.999
_diffrn_reflns_theta_full 25.242
_diffrn_reflns_theta_max 27.145
_diffrn_reflns_theta_min 2.268
_diffrn_source_current 1.4
_diffrn_source_power 0.07
_diffrn_source_voltage 50.0
_diffrn_standards_number 0
_exptl_absorpt_coefficient_mu 0.073
_exptl_absorpt_correction_T_max 0.7455
_exptl_absorpt_correction_T_min 0.6906
_exptl_absorpt_correction_type none
_exptl_absorpt_process_details
;
SADABS-2016/2 (Bruker,2016/2) was used for absorption correction.
wR2(int) was 0.1055 before and 0.0626 after correction.
The Ratio of minimum to maximum transmission is 0.9264.
The \l/2 correction factor is Not present.
;
_exptl_crystal_colour 'clear light white'
_exptl_crystal_colour_lustre clear
_exptl_crystal_colour_modifier light
_exptl_crystal_colour_primary white
_exptl_crystal_density_diffrn 1.196
_exptl_crystal_description block
_exptl_crystal_F_000 1000
_exptl_crystal_preparation CH2Cl2
_exptl_crystal_recrystallization_method CH3CN
_exptl_crystal_size_max 0.08
_exptl_crystal_size_mid 0.07
_exptl_crystal_size_min 0.06
_refine_diff_density_max 0.169
_refine_diff_density_min -0.180
_refine_diff_density_rms 0.038
_refine_ls_extinction_method none
_refine_ls_goodness_of_fit_ref 1.029
_refine_ls_hydrogen_treatment constr
_refine_ls_matrix_type full
_refine_ls_number_parameters 329
_refine_ls_number_reflns 5799
_refine_ls_number_restraints 0
_refine_ls_restrained_S_all 1.029
_refine_ls_R_factor_all 0.0690
_refine_ls_R_factor_gt 0.0454
_refine_ls_shift/su_max 0.001
_refine_ls_shift/su_mean 0.000
_refine_ls_structure_factor_coef Fsqd
_refine_ls_weighting_details 'w=1/[\s^2^(Fo^2^)+(0.0468P)^2^+0.6610P] where P=(Fo^2^+2Fc^2^)/3'
_refine_ls_weighting_scheme calc
_refine_ls_wR_factor_gt 0.1049
_refine_ls_wR_factor_ref 0.1173
_reflns_Friedel_coverage 0.000
_reflns_number_gt 4239
_reflns_number_total 5799
_reflns_threshold_expression 'I > 2\s(I)'
_cod_data_source_file d3ob01112g2.cif
_cod_data_source_block mo_gs_kg_626_0m_a
_cod_depositor_comments 'Adding full bibliography for 7159532--7159534.cif.'
_cod_original_cell_volume 2613.9(11)
_cod_database_code 7159534
_shelx_shelxl_version_number 2018/3
_shelx_space_group_comment
;
The symmetry employed for this shelxl refinement is uniquely defined
by the following loop, which should always be used as a source of
symmetry information in preference to the above space-group names.
They are only intended as comments.
;
_shelx_estimated_absorpt_t_max 0.996
_shelx_estimated_absorpt_t_min 0.994
_olex2_refinement_description
;
1. Fixed Uiso
 At 1.2 times of:
  All C(H) groups, All C(H,H) groups
 At 1.5 times of:
  All C(H,H,H) groups
2.a Secondary CH2 refined with riding coordinates:
 C2(H2A,H2B)
2.b Aromatic/amide H refined with riding coordinates:
 C5(H5), C6(H6), C8(H8), C12(H12), C13(H13), C14(H14), C15(H15), C16(H16),
 C19(H19), C20(H20), C21(H21), C22(H22), C23(H23), C25(H25), C27(H27), C28(H28)
2.c Idealised Me refined as rotating group:
 C31(H31A,H31B,H31C), C32(H32A,H32B,H32C), C33(H33A,H33B,H33C), C34(H34A,H34B,
 H34C)
;
_olex2_exptl_crystal_mounting_method Cryoloop
_olex2_submission_special_instructions 'No special instructions were received'

loop_
_space_group_symop_operation_xyz
'x, y, z'
'-x, y+1/2, -z+1/2'
'-x, -y, -z'
'x, -y-1/2, z-1/2'

loop_
_atom_site_label
_atom_site_type_symbol
_atom_site_fract_x
_atom_site_fract_y
_atom_site_fract_z
_atom_site_U_iso_or_equiv
_atom_site_adp_type
_atom_site_occupancy
_atom_site_site_symmetry_order
_atom_site_calc_flag
_atom_site_refinement_flags_posn
_atom_site_refinement_flags_adp
_atom_site_refinement_flags_occupancy
_atom_site_disorder_assembly
_atom_site_disorder_group
O1 O -0.02641(10) 0.37672(13) 0.58515(8) 0.0743(4) Uani 1 1 d . . . . .
C1 C 0.02254(11) 0.45822(15) 0.62031(9) 0.0466(4) Uani 1 1 d . . . . .
O2 O 0.00521(7) 0.58191(10) 0.59801(6) 0.0474(3) Uani 1 1 d . . . . .
C2 C 0.09872(10) 0.43634(14) 0.68846(9) 0.0416(3) Uani 1 1 d . . . . .
H2A H 0.118805 0.347101 0.689455 0.050 Uiso 1 1 calc R U . . .
H2B H 0.071385 0.451605 0.732690 0.050 Uiso 1 1 calc R U . . .
C3 C 0.18826(9) 0.52263(13) 0.69242(8) 0.0330(3) Uani 1 1 d . . . . .
C4 C 0.24728(10) 0.48354(13) 0.63441(8) 0.0353(3) Uani 1 1 d . . . . .
C5 C 0.22408(12) 0.48796(16) 0.55696(9) 0.0466(4) Uani 1 1 d . . . . .
H5 H 0.164856 0.520328 0.532327 0.056 Uiso 1 1 calc R U . . .
C6 C 0.29132(13) 0.44291(17) 0.51667(9) 0.0522(4) Uani 1 1 d . . . . .
H6 H 0.275785 0.444175 0.464446 0.063 Uiso 1 1 calc R U . . .
C7 C 0.38070(12) 0.39618(15) 0.55171(9) 0.0458(4) Uani 1 1 d . . . . .
C8 C 0.40441(11) 0.39658(14) 0.62968(8) 0.0399(3) Uani 1 1 d . . . . .
H8 H 0.464826 0.367885 0.654187 0.048 Uiso 1 1 calc R U . . .
C9 C 0.33777(10) 0.43990(13) 0.67104(8) 0.0338(3) Uani 1 1 d . . . . .
C10 C 0.34388(9) 0.45050(13) 0.75268(8) 0.0333(3) Uani 1 1 d . . . . .
C11 C 0.43192(9) 0.41579(13) 0.80804(8) 0.0353(3) Uani 1 1 d . . . . .
C12 C 0.47759(10) 0.29815(15) 0.80462(9) 0.0418(4) Uani 1 1 d . . . . .
H12 H 0.452549 0.239816 0.766973 0.050 Uiso 1 1 calc R U . . .
C13 C 0.56007(11) 0.26693(17) 0.85673(10) 0.0537(4) Uani 1 1 d . . . . .
H13 H 0.589704 0.187701 0.854072 0.064 Uiso 1 1 calc R U . . .
C14 C 0.59813(12) 0.3525(2) 0.91222(10) 0.0606(5) Uani 1 1 d . . . . .
H14 H 0.653529 0.331538 0.947092 0.073 Uiso 1 1 calc R U . . .
C15 C 0.55430(12) 0.4687(2) 0.91601(10) 0.0606(5) Uani 1 1 d . . . . .
H15 H 0.580197 0.526683 0.953604 0.073 Uiso 1 1 calc R U . . .
C16 C 0.47175(11) 0.50108(16) 0.86450(9) 0.0478(4) Uani 1 1 d . . . . .
H16 H 0.442764 0.580593 0.867743 0.057 Uiso 1 1 calc R U . . .
C17 C 0.25917(10) 0.49662(13) 0.76659(8) 0.0331(3) Uani 1 1 d . . . . .
C18 C 0.23002(9) 0.50337(13) 0.84072(8) 0.0348(3) Uani 1 1 d . . . . .
C19 C 0.25582(10) 0.40442(14) 0.89265(8) 0.0384(3) Uani 1 1 d . . . . .
H19 H 0.292445 0.336038 0.880697 0.046 Uiso 1 1 calc R U . . .
C20 C 0.22803(11) 0.40597(16) 0.96151(8) 0.0438(4) Uani 1 1 d . . . . .
H20 H 0.246294 0.339221 0.995419 0.053 Uiso 1 1 calc R U . . .
C21 C 0.17354(11) 0.50577(17) 0.98000(9) 0.0482(4) Uani 1 1 d . . . . .
H21 H 0.155606 0.507313 1.026620 0.058 Uiso 1 1 calc R U . . .
C22 C 0.14580(13) 0.60271(17) 0.92974(9) 0.0537(4) Uani 1 1 d . . . . .
H22 H 0.108398 0.669904 0.942119 0.064 Uiso 1 1 calc R U . . .
C23 C 0.17290(12) 0.60184(16) 0.86039(9) 0.0481(4) Uani 1 1 d . . . . .
H23 H 0.152644 0.667984 0.826477 0.058 Uiso 1 1 calc R U . . .
C24 C 0.15221(9) 0.66006(13) 0.67983(7) 0.0322(3) Uani 1 1 d . . . . .
C25 C 0.20486(9) 0.76709(13) 0.71087(7) 0.0327(3) Uani 1 1 d . . . . .
H25 H 0.266496 0.754583 0.739419 0.039 Uiso 1 1 calc R U . . .
C26 C 0.16920(10) 0.89122(13) 0.70097(8) 0.0343(3) Uani 1 1 d . . . . .
C27 C 0.07777(11) 0.90651(14) 0.65585(9) 0.0440(4) Uani 1 1 d . . . . .
H27 H 0.051846 0.988687 0.647941 0.053 Uiso 1 1 calc R U . . .
C28 C 0.02489(10) 0.80345(15) 0.62275(9) 0.0463(4) Uani 1 1 d . . . . .
H28 H -0.035556 0.816107 0.592301 0.056 Uiso 1 1 calc R U . . .
C29 C 0.06237(10) 0.68106(14) 0.63513(8) 0.0366(3) Uani 1 1 d . . . . .
C30 C 0.22352(11) 1.00833(14) 0.73933(8) 0.0410(3) Uani 1 1 d . . . . .
C31 C 0.16179(15) 1.07128(19) 0.79011(11) 0.0669(5) Uani 1 1 d . . . . .
H31A H 0.100568 1.096279 0.760410 0.100 Uiso 1 1 calc R U . . .
H31B H 0.194540 1.145827 0.813793 0.100 Uiso 1 1 calc R U . . .
H31C H 0.151656 1.011126 0.827909 0.100 Uiso 1 1 calc R U . . .
C32 C 0.24057(14) 1.10569(16) 0.68015(10) 0.0577(5) Uani 1 1 d . . . . .
H32A H 0.281946 1.068435 0.649812 0.087 Uiso 1 1 calc R U . . .
H32B H 0.270608 1.181264 0.704657 0.087 Uiso 1 1 calc R U . . .
H32C H 0.179861 1.128464 0.648838 0.087 Uiso 1 1 calc R U . . .
C33 C 0.32082(13) 0.97230(17) 0.78759(11) 0.0595(5) Uani 1 1 d . . . . .
H33A H 0.311211 0.911538 0.825243 0.089 Uiso 1 1 calc R U . . .
H33B H 0.351516 1.047979 0.811475 0.089 Uiso 1 1 calc R U . . .
H33C H 0.361064 0.934664 0.756482 0.089 Uiso 1 1 calc R U . . .
C34 C 0.45043(14) 0.34275(19) 0.50634(10) 0.0628(5) Uani 1 1 d . . . . .
H34A H 0.437458 0.253039 0.496927 0.094 Uiso 1 1 calc R U . . .
H34B H 0.515385 0.353358 0.533819 0.094 Uiso 1 1 calc R U . . .
H34C H 0.442801 0.387857 0.459396 0.094 Uiso 1 1 calc R U . . .

loop_
_atom_site_aniso_label
_atom_site_aniso_U_11
_atom_site_aniso_U_22
_atom_site_aniso_U_33
_atom_site_aniso_U_23
_atom_site_aniso_U_13
_atom_site_aniso_U_12
O1 0.0688(8) 0.0535(8) 0.0889(10) -0.0120(7) -0.0127(7) -0.0235(7)
C1 0.0403(8) 0.0413(9) 0.0565(10) -0.0046(8) 0.0057(7) -0.0101(7)
O2 0.0376(5) 0.0443(6) 0.0536(7) -0.0005(5) -0.0075(5) -0.0075(5)
C2 0.0385(8) 0.0326(8) 0.0534(9) 0.0011(7) 0.0083(7) -0.0032(6)
C3 0.0304(7) 0.0295(7) 0.0380(7) -0.0007(6) 0.0045(5) 0.0002(5)
C4 0.0367(7) 0.0296(7) 0.0393(8) -0.0036(6) 0.0070(6) -0.0033(6)
C5 0.0476(9) 0.0494(10) 0.0408(8) -0.0012(7) 0.0042(7) 0.0021(7)
C6 0.0643(11) 0.0564(10) 0.0365(8) -0.0056(8) 0.0112(7) -0.0020(9)
C7 0.0540(9) 0.0402(9) 0.0473(9) -0.0065(7) 0.0203(7) -0.0060(7)
C8 0.0381(7) 0.0362(8) 0.0467(9) -0.0041(7) 0.0117(6) -0.0018(6)
C9 0.0353(7) 0.0272(7) 0.0393(8) -0.0021(6) 0.0086(6) -0.0036(6)
C10 0.0329(7) 0.0268(7) 0.0397(7) -0.0021(6) 0.0058(6) -0.0007(5)
C11 0.0293(7) 0.0370(8) 0.0403(8) 0.0011(6) 0.0086(6) -0.0002(6)
C12 0.0370(8) 0.0385(8) 0.0512(9) 0.0023(7) 0.0118(7) 0.0025(6)
C13 0.0381(8) 0.0528(10) 0.0723(12) 0.0193(9) 0.0161(8) 0.0116(7)
C14 0.0342(8) 0.0844(14) 0.0594(11) 0.0165(10) 0.0000(8) 0.0020(9)
C15 0.0415(9) 0.0821(14) 0.0538(10) -0.0112(9) -0.0012(8) -0.0081(9)
C16 0.0378(8) 0.0508(10) 0.0530(9) -0.0082(8) 0.0041(7) 0.0013(7)
C17 0.0344(7) 0.0269(7) 0.0376(7) -0.0006(6) 0.0058(6) 0.0021(5)
C18 0.0310(7) 0.0350(8) 0.0377(7) -0.0023(6) 0.0048(6) 0.0023(6)
C19 0.0349(7) 0.0351(8) 0.0443(8) -0.0008(6) 0.0057(6) 0.0047(6)
C20 0.0423(8) 0.0483(9) 0.0393(8) 0.0058(7) 0.0043(6) 0.0024(7)
C21 0.0493(9) 0.0602(11) 0.0362(8) -0.0009(7) 0.0110(7) 0.0054(8)
C22 0.0595(10) 0.0544(10) 0.0506(10) -0.0016(8) 0.0193(8) 0.0190(8)
C23 0.0548(9) 0.0453(9) 0.0467(9) 0.0077(7) 0.0158(7) 0.0180(7)
C24 0.0289(6) 0.0314(7) 0.0360(7) 0.0016(6) 0.0053(5) -0.0001(5)
C25 0.0277(6) 0.0338(7) 0.0356(7) 0.0010(6) 0.0038(5) 0.0002(5)
C26 0.0346(7) 0.0321(7) 0.0377(7) 0.0005(6) 0.0109(6) -0.0010(6)
C27 0.0401(8) 0.0328(8) 0.0585(10) 0.0064(7) 0.0080(7) 0.0061(6)
C28 0.0321(7) 0.0447(9) 0.0566(10) 0.0086(7) -0.0041(7) 0.0042(7)
C29 0.0305(7) 0.0362(8) 0.0406(8) 0.0002(6) 0.0014(6) -0.0046(6)
C30 0.0448(8) 0.0321(8) 0.0482(9) -0.0065(6) 0.0139(7) -0.0040(6)
C31 0.0737(12) 0.0628(12) 0.0713(12) -0.0263(10) 0.0316(10) -0.0068(10)
C32 0.0692(11) 0.0394(9) 0.0676(11) -0.0010(8) 0.0209(9) -0.0136(8)
C33 0.0553(10) 0.0508(10) 0.0661(11) -0.0129(9) -0.0032(8) -0.0117(8)
C34 0.0728(12) 0.0631(12) 0.0613(11) -0.0128(9) 0.0342(10) -0.0027(10)

loop_
_atom_type_symbol
_atom_type_description
_atom_type_scat_dispersion_real
_atom_type_scat_dispersion_imag
_atom_type_scat_source
C C 0.0033 0.0016 'International Tables Vol C Tables 4.2.6.8 and 6.1.1.4'
H H 0.0000 0.0000 'International Tables Vol C Tables 4.2.6.8 and 6.1.1.4'
O O 0.0106 0.0060 'International Tables Vol C Tables 4.2.6.8 and 6.1.1.4'

loop_
_geom_angle_atom_site_label_1
_geom_angle_atom_site_label_2
_geom_angle_atom_site_label_3
_geom_angle
_geom_angle_site_symmetry_1
_geom_angle_site_symmetry_3
_geom_angle_publ_flag
O1 C1 O2 117.53(15) . . ?
O1 C1 C2 125.60(15) . . ?
O2 C1 C2 116.83(13) . . ?
C1 O2 C29 120.21(11) . . ?
C1 C2 H2A 108.8 . . ?
C1 C2 H2B 108.8 . . ?
C1 C2 C3 113.68(12) . . ?
H2A C2 H2B 107.7 . . ?
C3 C2 H2A 108.8 . . ?
C3 C2 H2B 108.8 . . ?
C4 C3 C2 111.61(11) . . ?
C4 C3 C17 102.03(11) . . ?
C17 C3 C2 108.99(11) . . ?
C24 C3 C2 107.09(11) . . ?
C24 C3 C4 111.11(11) . . ?
C24 C3 C17 116.04(11) . . ?
C5 C4 C3 130.09(13) . . ?
C5 C4 C9 120.50(13) . . ?
C9 C4 C3 109.41(12) . . ?
C4 C5 H5 120.8 . . ?
C4 C5 C6 118.40(15) . . ?
C6 C5 H5 120.8 . . ?
C5 C6 H6 118.9 . . ?
C7 C6 C5 122.17(15) . . ?
C7 C6 H6 118.9 . . ?
C6 C7 C8 118.80(14) . . ?
C6 C7 C34 120.83(15) . . ?
C8 C7 C34 120.36(16) . . ?
C7 C8 H8 120.0 . . ?
C7 C8 C9 119.93(14) . . ?
C9 C8 H8 120.0 . . ?
C4 C9 C10 108.77(12) . . ?
C8 C9 C4 120.15(13) . . ?
C8 C9 C10 131.08(13) . . ?
C9 C10 C11 122.67(12) . . ?
C17 C10 C9 109.57(12) . . ?
C17 C10 C11 127.76(13) . . ?
C12 C11 C10 121.26(13) . . ?
C16 C11 C10 120.58(13) . . ?
C16 C11 C12 118.15(14) . . ?
C11 C12 H12 119.7 . . ?
C13 C12 C11 120.68(15) . . ?
C13 C12 H12 119.7 . . ?
C12 C13 H13 119.9 . . ?
C14 C13 C12 120.22(16) . . ?
C14 C13 H13 119.9 . . ?
C13 C14 H14 120.1 . . ?
C15 C14 C13 119.71(16) . . ?
C15 C14 H14 120.1 . . ?
C14 C15 H15 119.6 . . ?
C14 C15 C16 120.72(17) . . ?
C16 C15 H15 119.6 . . ?
C11 C16 H16 119.7 . . ?
C15 C16 C11 120.51(16) . . ?
C15 C16 H16 119.7 . . ?
C10 C17 C3 110.20(12) . . ?
C10 C17 C18 126.66(13) . . ?
C18 C17 C3 122.49(12) . . ?
C19 C18 C17 119.71(12) . . ?
C23 C18 C17 123.03(13) . . ?
C23 C18 C19 117.18(13) . . ?
C18 C19 H19 119.3 . . ?
C20 C19 C18 121.31(14) . . ?
C20 C19 H19 119.3 . . ?
C19 C20 H20 119.9 . . ?
C21 C20 C19 120.18(14) . . ?
C21 C20 H20 119.9 . . ?
C20 C21 H21 120.1 . . ?
C22 C21 C20 119.76(15) . . ?
C22 C21 H21 120.1 . . ?
C21 C22 H22 119.7 . . ?
C21 C22 C23 120.54(15) . . ?
C23 C22 H22 119.7 . . ?
C18 C23 H23 119.5 . . ?
C22 C23 C18 121.00(14) . . ?
C22 C23 H23 119.5 . . ?
C25 C24 C3 123.67(11) . . ?
C29 C24 C3 118.59(12) . . ?
C29 C24 C25 117.73(12) . . ?
C24 C25 H25 118.6 . . ?
C26 C25 C24 122.76(12) . . ?
C26 C25 H25 118.6 . . ?
C25 C26 C27 116.95(13) . . ?
C25 C26 C30 123.11(12) . . ?
C27 C26 C30 119.90(13) . . ?
C26 C27 H27 119.1 . . ?
C28 C27 C26 121.83(14) . . ?
C28 C27 H27 119.1 . . ?
C27 C28 H28 120.3 . . ?
C27 C28 C29 119.37(13) . . ?
C29 C28 H28 120.3 . . ?
C24 C29 O2 122.82(13) . . ?
C28 C29 O2 115.84(12) . . ?
C28 C29 C24 121.31(13) . . ?
C26 C30 C31 108.66(13) . . ?
C32 C30 C26 109.97(13) . . ?
C32 C30 C31 109.02(14) . . ?
C33 C30 C26 112.30(13) . . ?
C33 C30 C31 108.31(15) . . ?
C33 C30 C32 108.53(14) . . ?
C30 C31 H31A 109.5 . . ?
C30 C31 H31B 109.5 . . ?
C30 C31 H31C 109.5 . . ?
H31A C31 H31B 109.5 . . ?
H31A C31 H31C 109.5 . . ?
H31B C31 H31C 109.5 . . ?
C30 C32 H32A 109.5 . . ?
C30 C32 H32B 109.5 . . ?
C30 C32 H32C 109.5 . . ?
H32A C32 H32B 109.5 . . ?
H32A C32 H32C 109.5 . . ?
H32B C32 H32C 109.5 . . ?
C30 C33 H33A 109.5 . . ?
C30 C33 H33B 109.5 . . ?
C30 C33 H33C 109.5 . . ?
H33A C33 H33B 109.5 . . ?
H33A C33 H33C 109.5 . . ?
H33B C33 H33C 109.5 . . ?
C7 C34 H34A 109.5 . . ?
C7 C34 H34B 109.5 . . ?
C7 C34 H34C 109.5 . . ?
H34A C34 H34B 109.5 . . ?
H34A C34 H34C 109.5 . . ?
H34B C34 H34C 109.5 . . ?

loop_
_geom_bond_atom_site_label_1
_geom_bond_atom_site_label_2
_geom_bond_distance
_geom_bond_site_symmetry_2
_geom_bond_publ_flag
O1 C1 1.1957(18) . ?
C1 O2 1.3568(19) . ?
C1 C2 1.488(2) . ?
O2 C29 1.3982(17) . ?
C2 H2A 0.9700 . ?
C2 H2B 0.9700 . ?
C2 C3 1.5406(19) . ?
C3 C4 1.5214(19) . ?
C3 C17 1.5348(19) . ?
C3 C24 1.5198(19) . ?
C4 C5 1.380(2) . ?
C4 C9 1.3948(19) . ?
C5 H5 0.9300 . ?
C5 C6 1.389(2) . ?
C6 H6 0.9300 . ?
C6 C7 1.384(2) . ?
C7 C8 1.389(2) . ?
C7 C34 1.509(2) . ?
C8 H8 0.9300 . ?
C8 C9 1.389(2) . ?
C9 C10 1.4715(19) . ?
C10 C11 1.4806(19) . ?
C10 C17 1.3577(19) . ?
C11 C12 1.391(2) . ?
C11 C16 1.388(2) . ?
C12 H12 0.9300 . ?
C12 C13 1.386(2) . ?
C13 H13 0.9300 . ?
C13 C14 1.372(3) . ?
C14 H14 0.9300 . ?
C14 C15 1.366(3) . ?
C15 H15 0.9300 . ?
C15 C16 1.384(2) . ?
C16 H16 0.9300 . ?
C17 C18 1.484(2) . ?
C18 C19 1.395(2) . ?
C18 C23 1.393(2) . ?
C19 H19 0.9300 . ?
C19 C20 1.382(2) . ?
C20 H20 0.9300 . ?
C20 C21 1.373(2) . ?
C21 H21 0.9300 . ?
C21 C22 1.365(2) . ?
C22 H22 0.9300 . ?
C22 C23 1.386(2) . ?
C23 H23 0.9300 . ?
C24 C25 1.3946(19) . ?
C24 C29 1.3815(19) . ?
C25 H25 0.9300 . ?
C25 C26 1.3849(19) . ?
C26 C27 1.395(2) . ?
C26 C30 1.532(2) . ?
C27 H27 0.9300 . ?
C27 C28 1.375(2) . ?
C28 H28 0.9300 . ?
C28 C29 1.380(2) . ?
C30 C31 1.535(2) . ?
C30 C32 1.530(2) . ?
C30 C33 1.523(2) . ?
C31 H31A 0.9600 . ?
C31 H31B 0.9600 . ?
C31 H31C 0.9600 . ?
C32 H32A 0.9600 . ?
C32 H32B 0.9600 . ?
C32 H32C 0.9600 . ?
C33 H33A 0.9600 . ?
C33 H33B 0.9600 . ?
C33 H33C 0.9600 . ?
C34 H34A 0.9600 . ?
C34 H34B 0.9600 . ?
C34 H34C 0.9600 . ?

loop_
_geom_torsion_atom_site_label_1
_geom_torsion_atom_site_label_2
_geom_torsion_atom_site_label_3
_geom_torsion_atom_site_label_4
_geom_torsion
_geom_torsion_site_symmetry_1
_geom_torsion_site_symmetry_2
_geom_torsion_site_symmetry_3
_geom_torsion_site_symmetry_4
_geom_torsion_publ_flag
O1 C1 O2 C29 -177.62(15) . . . . ?
O1 C1 C2 C3 142.01(17) . . . . ?
C1 O2 C29 C24 18.5(2) . . . . ?
C1 O2 C29 C28 -163.34(14) . . . . ?
C1 C2 C3 C4 -70.97(16) . . . . ?
C1 C2 C3 C17 177.11(12) . . . . ?
C1 C2 C3 C24 50.85(16) . . . . ?
O2 C1 C2 C3 -40.43(19) . . . . ?
C2 C1 O2 C29 4.6(2) . . . . ?
C2 C3 C4 C5 65.68(19) . . . . ?
C2 C3 C4 C9 -115.41(13) . . . . ?
C2 C3 C17 C10 118.09(13) . . . . ?
C2 C3 C17 C18 -53.30(16) . . . . ?
C2 C3 C24 C25 149.92(13) . . . . ?
C2 C3 C24 C29 -30.16(17) . . . . ?
C3 C4 C5 C6 -178.49(15) . . . . ?
C3 C4 C9 C8 178.93(12) . . . . ?
C3 C4 C9 C10 -1.30(15) . . . . ?
C3 C17 C18 C19 132.48(14) . . . . ?
C3 C17 C18 C23 -44.1(2) . . . . ?
C3 C24 C25 C26 -177.54(13) . . . . ?
C3 C24 C29 O2 -3.2(2) . . . . ?
C3 C24 C29 C28 178.75(14) . . . . ?
C4 C3 C17 C10 -0.05(14) . . . . ?
C4 C3 C17 C18 -171.44(12) . . . . ?
C4 C3 C24 C25 -87.96(16) . . . . ?
C4 C3 C24 C29 91.97(15) . . . . ?
C4 C5 C6 C7 -1.1(3) . . . . ?
C4 C9 C10 C11 -178.06(12) . . . . ?
C4 C9 C10 C17 1.29(16) . . . . ?
C5 C4 C9 C8 -2.0(2) . . . . ?
C5 C4 C9 C10 177.73(13) . . . . ?
C5 C6 C7 C8 -1.2(3) . . . . ?
C5 C6 C7 C34 177.39(16) . . . . ?
C6 C7 C8 C9 1.9(2) . . . . ?
C7 C8 C9 C4 -0.3(2) . . . . ?
C7 C8 C9 C10 180.00(14) . . . . ?
C8 C9 C10 C11 1.7(2) . . . . ?
C8 C9 C10 C17 -178.98(14) . . . . ?
C9 C4 C5 C6 2.7(2) . . . . ?
C9 C10 C11 C12 -50.72(19) . . . . ?
C9 C10 C11 C16 128.54(15) . . . . ?
C9 C10 C17 C3 -0.72(16) . . . . ?
C9 C10 C17 C18 170.22(13) . . . . ?
C10 C11 C12 C13 179.89(13) . . . . ?
C10 C11 C16 C15 -179.72(14) . . . . ?
C10 C17 C18 C19 -37.4(2) . . . . ?
C10 C17 C18 C23 146.02(16) . . . . ?
C11 C10 C17 C3 178.59(13) . . . . ?
C11 C10 C17 C18 -10.5(2) . . . . ?
C11 C12 C13 C14 -0.5(2) . . . . ?
C12 C11 C16 C15 -0.4(2) . . . . ?
C12 C13 C14 C15 0.1(3) . . . . ?
C13 C14 C15 C16 0.1(3) . . . . ?
C14 C15 C16 C11 0.1(3) . . . . ?
C16 C11 C12 C13 0.6(2) . . . . ?
C17 C3 C4 C5 -178.07(15) . . . . ?
C17 C3 C4 C9 0.84(14) . . . . ?
C17 C3 C24 C25 27.97(18) . . . . ?
C17 C3 C24 C29 -152.10(13) . . . . ?
C17 C10 C11 C12 130.05(16) . . . . ?
C17 C10 C11 C16 -50.7(2) . . . . ?
C17 C18 C19 C20 -178.47(13) . . . . ?
C17 C18 C23 C22 178.64(15) . . . . ?
C18 C19 C20 C21 0.3(2) . . . . ?
C19 C18 C23 C22 2.0(2) . . . . ?
C19 C20 C21 C22 0.9(2) . . . . ?
C20 C21 C22 C23 -0.6(3) . . . . ?
C21 C22 C23 C18 -0.9(3) . . . . ?
C23 C18 C19 C20 -1.7(2) . . . . ?
C24 C3 C4 C5 -53.78(19) . . . . ?
C24 C3 C4 C9 125.14(12) . . . . ?
C24 C3 C17 C10 -120.98(13) . . . . ?
C24 C3 C17 C18 67.63(16) . . . . ?
C24 C25 C26 C27 -2.0(2) . . . . ?
C24 C25 C26 C30 175.56(13) . . . . ?
C25 C24 C29 O2 176.71(12) . . . . ?
C25 C24 C29 C28 -1.3(2) . . . . ?
C25 C26 C27 C28 0.2(2) . . . . ?
C25 C26 C30 C31 -118.63(16) . . . . ?
C25 C26 C30 C32 122.12(16) . . . . ?
C25 C26 C30 C33 1.2(2) . . . . ?
C26 C27 C28 C29 0.9(2) . . . . ?
C27 C26 C30 C31 58.84(19) . . . . ?
C27 C26 C30 C32 -60.41(18) . . . . ?
C27 C26 C30 C33 178.63(14) . . . . ?
C27 C28 C29 O2 -178.50(14) . . . . ?
C27 C28 C29 C24 -0.3(2) . . . . ?
C29 C24 C25 C26 2.5(2) . . . . ?
C30 C26 C27 C28 -177.41(14) . . . . ?
C34 C7 C8 C9 -176.71(15) . . . . ?
